data_9004865
loop_
_publ_author_name
'Sokolova, E. V.'
'Hawthorne, F. C.'
'Della Ventura, G.'
'Kartashov, P. M.'

_publ_section_title
;Chevkinite-(Ce): Crystal structure and the effect of moderate
 radiation-induced damage on site-occupancy refinement Locality: Mongolia
 Reported formula: (Ce1.85 La1.11 Nd.53 Pr.15 Sm.04 Gd.03 Ca.32 Th.02)
 (Fe2+.85 Mn2+.04 Zr.03 Y.03 Ca.05) (Ti2.54 Fe3+1.19 Nb.15) Si4.06 O22 Crystal
 (2an)
;
_journal_name_full 'The Canadian Mineralogist'
_journal_page_first 1013
_journal_page_last 1025
_journal_paper_doi 10.2113/gscanmin.42.4.1013
_journal_volume 42
_journal_year 2004
_chemical_compound_source Mongolia
_chemical_formula_sum 'Ca0.05 Ce4 Fe2.04 Mn0.04 Nb0.16 O22 Si4 Ti2.57 Y0.03 Zr0.03'
_chemical_name_mineral Chevkinite-(Ce)
_space_group_IT_number 12
_symmetry_space_group_name_Hall '-C 2y'
_symmetry_space_group_name_H-M 'C 1 2/m 1'
_cell_angle_alpha 90
_cell_angle_beta 100.537
_cell_angle_gamma 90
_cell_formula_units_Z 2
_cell_length_a 13.400
_cell_length_b 5.7232
_cell_length_c 11.0573
_cell_volume 833.694
_database_code_amcsd 0005958
_exptl_crystal_density_diffrn 5.124
_cod_original_formula_sum 'Ce4 Fe2.04 Ca.05 Mn.04 Y.03 Zr.03 Ti2.57 Nb.16 Si4 O22'
_cod_database_code 9004865

loop_
_space_group_symop_operation_xyz
x,y,z
1/2+x,1/2+y,z
x,-y,z
1/2+x,1/2-y,z
-x,y,-z
1/2-x,1/2+y,-z
-x,-y,-z
1/2-x,1/2-y,-z

loop_
_atom_site_aniso_label
_atom_site_aniso_U_11
_atom_site_aniso_U_22
_atom_site_aniso_U_33
_atom_site_aniso_U_12
_atom_site_aniso_U_13
_atom_site_aniso_U_23
CeA1 0.01620 0.01500 0.01290 0.00000 0.00310 0.00000
CeA2 0.01280 0.02630 0.01290 0.00000 -0.00050 0.00000
Fe2+M1 0.01410 0.01510 0.00490 0.00000 -0.00220 0.00000
CaM1 0.01410 0.01510 0.00490 0.00000 -0.00220 0.00000
MnM1 0.01410 0.01510 0.00490 0.00000 -0.00220 0.00000
YM1 0.01410 0.01510 0.00490 0.00000 -0.00220 0.00000
ZrM1 0.01410 0.01510 0.00490 0.00000 -0.00220 0.00000
Fe3+M2 0.01290 0.01100 0.00550 -0.00030 0.00040 0.00010
TiM2 0.01290 0.01100 0.00550 -0.00030 0.00040 0.00010
NbM2 0.01290 0.01100 0.00550 -0.00030 0.00040 0.00010
TiM3 0.01400 0.02479 0.01000 0.00000 0.00230 0.00000
TiM4 0.01200 0.02200 0.01100 0.00000 -0.00120 0.00000
Si1 0.03000 0.02480 0.02400 0.00000 0.00310 0.00000
Si2 0.03200 0.03200 0.02520 0.00000 0.00270 0.00000
O1 0.00700 0.01700 0.00900 -0.00300 0.00000 -0.00300
O2 0.00900 0.00800 0.00900 0.00000 0.00000 0.00000
O3 0.02100 0.01300 0.00000 0.00000 0.00100 0.00000
O4 0.00300 0.00700 0.00400 0.00000 -0.00200 0.00000
O5 0.01900 0.03000 0.01200 0.00800 0.00000 0.01000
O6 0.02100 0.00600 0.00300 0.00100 0.00200 0.00100
O7 0.00600 0.04800 0.02400 0.00000 -0.01000 0.00000
O8 0.02700 0.05400 0.02800 0.00000 0.02500 0.00000

loop_
_atom_site_label
_atom_site_fract_x
_atom_site_fract_y
_atom_site_fract_z
_atom_site_occupancy
_atom_site_U_iso_or_equiv
_atom_site_type_symbol
_atom_site_attached_hydrogens
CeA1 0.35648 0.00000 0.73698 1.00000 0.01460 Ce 0
CeA2 0.07064 0.00000 0.74336 1.00000 0.01770 Ce 0
Fe2+M1 0.50000 0.00000 0.50000 0.85000 0.01190 Fe 0
CaM1 0.50000 0.00000 0.50000 0.05000 0.01190 Ca 0
MnM1 0.50000 0.00000 0.50000 0.04000 0.01190 Mn 0
YM1 0.50000 0.00000 0.50000 0.03000 0.01190 Y 0
ZrM1 0.50000 0.00000 0.50000 0.03000 0.01190 Zr 0
Fe3+M2 0.25000 0.25000 0.00000 0.59500 0.01000 Fe 0
TiM2 0.25000 0.25000 0.00000 0.28500 0.01000 Ti 0
NbM2 0.25000 0.25000 0.00000 0.08000 0.01000 Nb 0
TiM3 0.00000 0.00000 0.00000 1.00000 0.01630 Ti 0
TiM4 0.50000 0.00000 0.00000 1.00000 0.01560 Ti 0
Si1 0.20200 0.50000 0.73120 1.00000 0.02650 Si 0
Si2 0.35960 0.50000 0.54420 1.00000 0.03020 Si 0
O1 0.47810 0.25220 0.87320 1.00000 0.01090 O 0
O2 0.14670 0.00000 0.97860 1.00000 0.00900 O 0
O3 0.18720 0.00000 0.59630 1.00000 0.01200 O 0
O4 0.34780 0.00000 0.98860 1.00000 0.00480 O 0
O5 0.42790 0.26900 0.59050 1.00000 0.02100 O 0
O6 0.22770 -0.73600 0.81420 1.00000 0.00980 O 0
O7 0.08510 0.50000 0.66600 1.00000 0.02800 O 0
O8 0.27340 0.50000 0.63080 1.00000 0.03400 O 0

loop_
_cod_changelog_entry_id
_cod_changelog_entry_author
_cod_changelog_entry_date
_cod_changelog_entry_text
1
;cod-tools version 3.8.0
Id: cif_guess_AMCSD_atom_types 9581 2023-05-17 12:35:41Z saulius
;
2023-05-23T09:15:17+03:00
;Derived atom types and hydrogen counts
from atom names that follow the AMCSD naming convention
(Wat == water, O-H == hydroxyl).
;

loop_
_cod_related_entry_id
_cod_related_entry_database
_cod_related_entry_code
1 AMCSD 0005958
